data_7055396
loop_
_publ_author_name
'\<Svec, Petr'
'Barto\<s, Karel'
'R\%u\<zi\<ckov\'a, Zde\<nka'
'Cu\<r\'inov\'a, Petra'
'Du\<sek, Libor'
'Turek, Jan'
'De Proft, Frank'
'R\%u\<zi\<cka, Ale\<s'

_publ_section_title
;
 C,N-Chelated organotin(iv) azides: synthesis, structure and use within
 click chemistry
;
_journal_issue 7
_journal_name_full 'New J. Chem.'
_journal_page_first 5808
_journal_paper_doi 10.1039/C5NJ03187G
_journal_volume 40
_journal_year 2016
_chemical_formula_moiety 'C21 H22 N4 Sn'
_chemical_formula_sum 'C21 H22 N4 Sn'
_chemical_formula_weight 449.12
_chemical_name_systematic
; 
 ? 
;
_space_group_IT_number 14
_symmetry_cell_setting monoclinic
_symmetry_space_group_name_Hall '-P 2ybc'
_symmetry_space_group_name_H-M 'P 1 21/c 1'
_atom_sites_solution_hydrogens geom
_atom_sites_solution_primary direct
_atom_sites_solution_secondary difmap
_audit_creation_method SHELXL-97
_audit_update_record
;
2015-10-22 deposited with the CCDC.
2016-02-29 downloaded from the CCDC.
;
_cell_angle_alpha 90
_cell_angle_beta 118.559(5)
_cell_angle_gamma 90
_cell_formula_units_Z 4
_cell_length_a 8.7010(5)
_cell_length_b 14.8150(6)
_cell_length_c 17.4601(9)
_cell_measurement_reflns_used 23147
_cell_measurement_temperature 150(1)
_cell_measurement_theta_max 27.5
_cell_measurement_theta_min 1
_cell_volume 1976.8(2)
_computing_cell_refinement 'COLLECT and DENZO'
_computing_data_collection 'COLLECT (Hooft, 1998) and DENZO (Otwinowski & Minor, 1997)'
_computing_data_reduction 'COLLECT and DENZO'
_computing_molecular_graphics 'PLATON (Spek, 2003)'
_computing_publication_material 'SHELXL-97 (Sheldrick, 2008)'
_computing_structure_refinement 'SHELXL-97 (Sheldrick, 1997)'
_computing_structure_solution 'SIR92 (Altomare et al., 1994)'
_diffrn_ambient_temperature 150(1)
_diffrn_detector_area_resol_mean 9.091
_diffrn_measured_fraction_theta_full 0.981
_diffrn_measured_fraction_theta_max 0.981
_diffrn_measurement_device_type 'Bruker Nonius KappaCCD area detector'
_diffrn_measurement_method '\f and \w scans to fill the Ewald sphere'
_diffrn_radiation_monochromator graphite
_diffrn_radiation_source 'fine-focus sealed tube'
_diffrn_radiation_type MoK\a
_diffrn_radiation_wavelength 0.71073
_diffrn_reflns_av_R_equivalents 0.0235
_diffrn_reflns_av_sigmaI/netI 0.0147
_diffrn_reflns_limit_h_max 11
_diffrn_reflns_limit_h_min -11
_diffrn_reflns_limit_k_max 17
_diffrn_reflns_limit_k_min -19
_diffrn_reflns_limit_l_max 20
_diffrn_reflns_limit_l_min -22
_diffrn_reflns_number 23121
_diffrn_reflns_theta_full 27.48
_diffrn_reflns_theta_max 27.48
_diffrn_reflns_theta_min 2.99
_diffrn_standards_number 0
_exptl_absorpt_coefficient_mu 1.304
_exptl_absorpt_correction_T_max 0.760
_exptl_absorpt_correction_T_min 0.614
_exptl_absorpt_correction_type integration
_exptl_absorpt_process_details
;
Gaussian integration (Coppens, 1970)
;
_exptl_crystal_colour colourless
_exptl_crystal_density_diffrn 1.509
_exptl_crystal_density_method 'not measured'
_exptl_crystal_description block
_exptl_crystal_F_000 904
_exptl_crystal_size_max 0.58
_exptl_crystal_size_mid 0.44
_exptl_crystal_size_min 0.27
_refine_diff_density_max 0.598
_refine_diff_density_min -0.524
_refine_diff_density_rms 0.063
_refine_ls_extinction_method none
_refine_ls_goodness_of_fit_ref 1.216
_refine_ls_hydrogen_treatment constr
_refine_ls_matrix_type full
_refine_ls_number_parameters 235
_refine_ls_number_reflns 4442
_refine_ls_number_restraints 0
_refine_ls_restrained_S_all 1.216
_refine_ls_R_factor_all 0.0248
_refine_ls_R_factor_gt 0.0189
_refine_ls_shift/su_max 0.003
_refine_ls_shift/su_mean 0.000
_refine_ls_structure_factor_coef Fsqd
_refine_ls_weighting_details 'calc w=1/[\s^2^(Fo^2^)+(0.0149P)^2^+1.5910P] where P=(Fo^2^+2Fc^2^)/3'
_refine_ls_weighting_scheme calc
_refine_ls_wR_factor_gt 0.0441
_refine_ls_wR_factor_ref 0.0514
_reflns_number_gt 3974
_reflns_number_total 4442
_reflns_threshold_expression >2sigma(I)
_cod_data_source_file c5nj03187g2.cif
_cod_data_source_block shelxl
_cod_depositor_comments 'Adding full bibliography for 7055396--7055402.cif.'
_cod_original_cell_volume 1976.9(2)
_cod_original_sg_symbol_H-M 'P 21/c'
_cod_database_code 7055396

loop_
_symmetry_equiv_pos_as_xyz
'x, y, z'
'-x, y+1/2, -z+1/2'
'-x, -y, -z'
'x, -y-1/2, z-1/2'

loop_
_atom_site_label
_atom_site_type_symbol
_atom_site_fract_x
_atom_site_fract_y
_atom_site_fract_z
_atom_site_U_iso_or_equiv
_atom_site_adp_type
_atom_site_occupancy
_atom_site_symmetry_multiplicity
_atom_site_calc_flag
_atom_site_refinement_flags
Sn1 Sn 0.593255(15) 0.084545(8) 0.760514(8) 0.02095(5) Uani 1 1 d .
N3 N 0.8418(2) 0.14778(11) 0.70749(11) 0.0272(3) Uani 1 1 d .
C1 C 0.5738(2) 0.16568(12) 0.85511(12) 0.0235(4) Uani 1 1 d .
C16 C 0.7735(2) -0.02457(12) 0.79688(12) 0.0230(4) Uani 1 1 d .
N1 N 0.3986(2) -0.00184(11) 0.79901(11) 0.0277(3) Uani 1 1 d .
C2 C 0.4377(3) 0.14424(14) 0.87288(12) 0.0273(4) Uani 1 1 d .
N4 N 0.9016(3) 0.11992(13) 0.66610(13) 0.0374(4) Uani 1 1 d .
C19 C 1.0270(3) -0.16003(14) 0.85104(14) 0.0320(4) Uani 1 1 d .
H19 H 1.1118 -0.2050 0.8686 0.038 Uiso 1 1 d R
C10 C 0.3915(2) 0.10284(13) 0.63039(12) 0.0238(4) Uani 1 1 d .
C5 C 0.6661(3) 0.28515(14) 0.96173(13) 0.0348(5) Uani 1 1 d .
H5 H 0.7417 0.3325 0.9911 0.042 Uiso 1 1 d R
C21 C 0.9243(3) -0.01910(14) 0.87711(13) 0.0287(4) Uani 1 1 d .
H21 H 0.9409 0.0305 0.9129 0.034 Uiso 1 1 d R
C20 C 1.0497(3) -0.08701(14) 0.90443(13) 0.0312(4) Uani 1 1 d .
H20 H 1.1488 -0.0832 0.9588 0.037 Uiso 1 1 d R
C6 C 0.6866(3) 0.23646(13) 0.89950(12) 0.0272(4) Uani 1 1 d .
H6 H 0.7767 0.2511 0.8874 0.033 Uiso 1 1 d R
N2 N 0.7823(2) 0.17920(12) 0.75067(12) 0.0331(4) Uani 1 1 d .
C18 C 0.8786(3) -0.16595(14) 0.77093(14) 0.0323(4) Uani 1 1 d .
H18 H 0.8628 -0.2152 0.7349 0.039 Uiso 1 1 d R
C14 C 0.2273(3) 0.06429(17) 0.47767(14) 0.0393(5) Uani 1 1 d .
H14 H 0.2063 0.0249 0.4322 0.047 Uiso 1 1 d R
C17 C 0.7516(3) -0.09887(13) 0.74385(13) 0.0281(4) Uani 1 1 d .
H17 H 0.6515 -0.1035 0.6900 0.034 Uiso 1 1 d R
C13 C 0.1279(3) 0.14097(17) 0.46181(14) 0.0384(5) Uani 1 1 d .
H13 H 0.0401 0.1534 0.4055 0.046 Uiso 1 1 d R
C3 C 0.4180(3) 0.19392(15) 0.93518(14) 0.0351(5) Uani 1 1 d .
H3 H 0.3271 0.1805 0.9470 0.042 Uiso 1 1 d R
C12 C 0.1573(3) 0.19929(16) 0.52919(14) 0.0363(5) Uani 1 1 d .
H12 H 0.0904 0.2514 0.5181 0.044 Uiso 1 1 d R
C9 C 0.2687(3) -0.05845(17) 0.72801(15) 0.0427(6) Uani 1 1 d .
H9A H 0.3280 -0.1067 0.7162 0.051 Uiso 1 1 d R
H9B H 0.2063 -0.0225 0.6764 0.051 Uiso 1 1 d R
H9C H 0.1877 -0.0831 0.7452 0.051 Uiso 1 1 d R
C7 C 0.3100(3) 0.07123(15) 0.82043(14) 0.0320(4) Uani 1 1 d .
H7A H 0.2566 0.0466 0.8536 0.038 Uiso 1 1 d R
H7B H 0.2179 0.0969 0.7670 0.038 Uiso 1 1 d R
C11 C 0.2882(3) 0.18016(14) 0.61296(13) 0.0302(4) Uani 1 1 d .
H11 H 0.3067 0.2194 0.6581 0.036 Uiso 1 1 d R
C8 C 0.5006(3) -0.05844(15) 0.87643(15) 0.0361(5) Uani 1 1 d .
H8A H 0.5881 -0.0224 0.9222 0.043 Uiso 1 1 d R
H8B H 0.5562 -0.1059 0.8612 0.043 Uiso 1 1 d R
H8C H 0.4242 -0.0842 0.8960 0.043 Uiso 1 1 d R
C4 C 0.5318(3) 0.26344(16) 0.97930(14) 0.0387(5) Uani 1 1 d .
H4 H 0.5184 0.2956 1.0215 0.046 Uiso 1 1 d R
C15 C 0.3588(3) 0.04517(14) 0.56147(13) 0.0326(4) Uani 1 1 d .
H15 H 0.4260 -0.0067 0.5714 0.039 Uiso 1 1 d R

loop_
_atom_site_aniso_label
_atom_site_aniso_U_11
_atom_site_aniso_U_22
_atom_site_aniso_U_33
_atom_site_aniso_U_23
_atom_site_aniso_U_13
_atom_site_aniso_U_12
Sn1 0.02294(7) 0.01918(7) 0.02025(7) -0.00076(4) 0.00995(5) -0.00078(4)
N3 0.0238(8) 0.0238(8) 0.0291(8) 0.0055(6) 0.0087(7) -0.0028(6)
C1 0.0245(9) 0.0216(9) 0.0202(8) 0.0006(7) 0.0073(7) 0.0032(7)
C16 0.0250(9) 0.0215(9) 0.0240(9) 0.0025(7) 0.0129(7) -0.0001(7)
N1 0.0304(8) 0.0263(8) 0.0266(8) -0.0025(6) 0.0138(7) -0.0076(7)
C2 0.0285(9) 0.0281(10) 0.0225(9) 0.0038(7) 0.0100(7) 0.0056(7)
N4 0.0408(10) 0.0374(10) 0.0405(10) 0.0022(8) 0.0245(9) -0.0006(8)
C19 0.0340(11) 0.0264(10) 0.0341(10) 0.0051(8) 0.0152(9) 0.0064(8)
C10 0.0254(9) 0.0245(9) 0.0217(8) -0.0006(7) 0.0115(7) -0.0036(7)
C5 0.0433(12) 0.0230(10) 0.0251(9) -0.0021(8) 0.0058(9) 0.0069(8)
C21 0.0323(10) 0.0265(10) 0.0258(9) -0.0045(7) 0.0127(8) -0.0013(8)
C20 0.0287(10) 0.0324(11) 0.0256(9) 0.0020(8) 0.0073(8) 0.0012(8)
C6 0.0290(10) 0.0222(9) 0.0230(9) 0.0008(7) 0.0064(7) 0.0036(7)
N2 0.0384(10) 0.0259(9) 0.0406(10) -0.0021(7) 0.0234(8) -0.0040(7)
C18 0.0375(11) 0.0229(10) 0.0341(10) -0.0030(8) 0.0152(9) 0.0019(8)
C14 0.0462(13) 0.0407(12) 0.0245(10) -0.0109(9) 0.0117(9) -0.0095(10)
C17 0.0285(10) 0.0242(9) 0.0259(9) -0.0009(7) 0.0085(8) -0.0007(7)
C13 0.0289(10) 0.0498(14) 0.0255(10) -0.0008(9) 0.0042(8) -0.0056(9)
C3 0.0375(11) 0.0417(12) 0.0302(10) 0.0052(9) 0.0195(9) 0.0119(9)
C12 0.0293(10) 0.0411(12) 0.0331(11) 0.0013(9) 0.0107(9) 0.0075(9)
C9 0.0477(14) 0.0441(13) 0.0362(12) -0.0095(10) 0.0201(11) -0.0247(11)
C7 0.0258(10) 0.0392(12) 0.0329(10) 0.0003(9) 0.0156(8) -0.0018(8)
C11 0.0290(10) 0.0339(11) 0.0268(9) -0.0040(8) 0.0127(8) 0.0020(8)
C8 0.0442(12) 0.0306(11) 0.0362(11) 0.0076(9) 0.0216(10) -0.0028(9)
C4 0.0516(13) 0.0365(12) 0.0255(10) -0.0011(8) 0.0165(9) 0.0171(10)
C15 0.0428(12) 0.0233(10) 0.0294(10) -0.0027(8) 0.0154(9) -0.0016(8)

loop_
_atom_type_symbol
_atom_type_description
_atom_type_scat_dispersion_real
_atom_type_scat_dispersion_imag
_atom_type_scat_source
C C 0.0033 0.0016 'International Tables Vol C Tables 4.2.6.8 and 6.1.1.4'
H H 0.0000 0.0000 'International Tables Vol C Tables 4.2.6.8 and 6.1.1.4'
N N 0.0061 0.0033 'International Tables Vol C Tables 4.2.6.8 and 6.1.1.4'
Sn Sn -0.6537 1.4246 'International Tables Vol C Tables 4.2.6.8 and 6.1.1.4'

loop_
_exptl_crystal_face_index_h
_exptl_crystal_face_index_k
_exptl_crystal_face_index_l
_exptl_crystal_face_perp_dist
0 1 0 0.228
0 -1 0 0.291
-1 0 0 0.137
1 0 0 0.078
0 0 -1 0.219
0 0 1 0.141
0 -1 -1 0.255
0 -1 1 0.273
-1 -1 0 0.211

loop_
_geom_angle_atom_site_label_1
_geom_angle_atom_site_label_2
_geom_angle_atom_site_label_3
_geom_angle
C1 Sn1 C10 115.44(7)
C1 Sn1 C16 121.46(7)
C10 Sn1 C16 122.09(7)
C1 Sn1 N2 92.30(7)
C10 Sn1 N2 95.76(7)
C16 Sn1 N2 92.02(7)
C1 Sn1 N1 76.09(7)
C10 Sn1 N1 91.93(6)
C16 Sn1 N1 91.65(6)
N2 Sn1 N1 168.03(6)
N4 N3 N2 178.0(2)
C6 C1 C2 119.64(18)
C6 C1 Sn1 124.43(14)
C2 C1 Sn1 115.93(14)
C21 C16 C17 118.65(17)
C21 C16 Sn1 117.55(14)
C17 C16 Sn1 123.76(14)
C8 N1 C9 109.31(18)
C8 N1 C7 110.05(16)
C9 N1 C7 110.25(17)
C8 N1 Sn1 110.84(12)
C9 N1 Sn1 114.66(12)
C7 N1 Sn1 101.48(11)
C3 C2 C1 119.22(19)
C3 C2 C7 121.62(19)
C1 C2 C7 119.07(17)
C20 C19 C18 119.79(19)
C20 C19 H19 120.3
C18 C19 H19 120.0
C15 C10 C11 118.13(18)
C15 C10 Sn1 124.79(15)
C11 C10 Sn1 117.05(14)
C4 C5 C6 119.5(2)
C4 C5 H5 120.2
C6 C5 H5 120.3
C20 C21 C16 120.76(18)
C20 C21 H21 119.8
C16 C21 H21 119.4
C19 C20 C21 120.04(19)
C19 C20 H20 120.0
C21 C20 H20 119.9
C5 C6 C1 120.6(2)
C5 C6 H6 119.7
C1 C6 H6 119.7
N3 N2 Sn1 111.23(13)
C19 C18 C17 120.39(19)
C19 C18 H18 120.0
C17 C18 H18 119.6
C13 C14 C15 120.2(2)
C13 C14 H14 119.9
C15 C14 H14 119.9
C18 C17 C16 120.37(18)
C18 C17 H17 120.0
C16 C17 H17 119.6
C14 C13 C12 120.2(2)
C14 C13 H13 119.8
C12 C13 H13 120.0
C4 C3 C2 120.5(2)
C4 C3 H3 119.7
C2 C3 H3 119.8
C13 C12 C11 119.7(2)
C13 C12 H12 119.9
C11 C12 H12 120.4
N1 C9 H9A 109.2
N1 C9 H9B 109.6
H9A C9 H9B 109.5
N1 C9 H9C 109.6
H9A C9 H9C 109.5
H9B C9 H9C 109.5
N1 C7 C2 110.91(16)
N1 C7 H7A 109.4
C2 C7 H7A 109.4
N1 C7 H7B 109.6
C2 C7 H7B 109.4
H7A C7 H7B 108.1
C12 C11 C10 121.04(19)
C12 C11 H11 119.2
C10 C11 H11 119.7
N1 C8 H8A 109.7
N1 C8 H8B 109.0
H8A C8 H8B 109.5
N1 C8 H8C 109.7
H8A C8 H8C 109.5
H8B C8 H8C 109.5
C3 C4 C5 120.48(19)
C3 C4 H4 119.8
C5 C4 H4 119.8
C14 C15 C10 120.7(2)
C14 C15 H15 119.5
C10 C15 H15 119.8

loop_
_geom_bond_atom_site_label_1
_geom_bond_atom_site_label_2
_geom_bond_distance
Sn1 C1 2.1139(18)
Sn1 C10 2.1222(19)
Sn1 C16 2.1270(18)
Sn1 N2 2.2295(17)
Sn1 N1 2.4588(16)
N3 N4 1.150(2)
N3 N2 1.195(2)
C1 C6 1.391(3)
C1 C2 1.397(3)
C16 C21 1.390(3)
C16 C17 1.392(3)
N1 C8 1.473(3)
N1 C9 1.476(3)
N1 C7 1.477(3)
C2 C3 1.390(3)
C2 C7 1.507(3)
C19 C20 1.379(3)
C19 C18 1.380(3)
C19 H19 0.9300
C10 C15 1.390(3)
C10 C11 1.397(3)
C5 C4 1.381(3)
C5 C6 1.385(3)
C5 H5 0.9301
C21 C20 1.390(3)
C21 H21 0.9300
C20 H20 0.9299
C6 H6 0.9300
C18 C17 1.390(3)
C18 H18 0.9300
C14 C13 1.374(3)
C14 C15 1.389(3)
C14 H14 0.9301
C17 H17 0.9299
C13 C12 1.381(3)
C13 H13 0.9300
C3 C4 1.380(3)
C3 H3 0.9300
C12 C11 1.387(3)
C12 H12 0.9299
C9 H9A 0.9600
C9 H9B 0.9599
C9 H9C 0.9600
C7 H7A 0.9699
C7 H7B 0.9701
C11 H11 0.9300
C8 H8A 0.9600
C8 H8B 0.9601
C8 H8C 0.9600
C4 H4 0.9300
C15 H15 0.9300
